data_7225948
loop_
_publ_author_name
'Chapman, Michael R.'
'Kwan, Maria H. T.'
'King, Georgina E.'
'Kyffin, Benjamin A.'
'Blacker, A. John'
'Willans, Charlotte E.'
'Nguyen, Bao N.'

_publ_section_title
;
 Rapid, metal-free and aqueous synthesis of imidazo[1,2-a]pyridine under
 ambient conditions
;
_journal_issue 17
_journal_name_full 'Green Chem.'
_journal_page_first 4623
_journal_paper_doi 10.1039/C6GC01601D
_journal_volume 18
_journal_year 2016
_chemical_formula_moiety 'Br, C12 H11 Cl F3 N2'
_chemical_formula_sum 'C12 H11 Br Cl F3 N2'
_chemical_formula_weight 355.59
_chemical_name_systematic
;
 ? 
;
_space_group_crystal_system triclinic
_space_group_IT_number 2
_space_group_name_Hall '-P 1'
_space_group_name_H-M_alt 'P -1'
_symmetry_space_group_name_Hall '-P 1'
_symmetry_space_group_name_H-M 'P -1'
_atom_sites_solution_hydrogens geom
_atom_sites_solution_primary iterative
_atom_sites_solution_secondary difmap
_audit_creation_date 2016-04-05
_audit_creation_method
;
Olex2 1.2
(compiled 2016.02.19 svn.r3266 for OlexSys, GUI svn.r5155)
;
_cell_angle_alpha 98.874(9)
_cell_angle_beta 103.353(9)
_cell_angle_gamma 103.781(9)
_cell_formula_units_Z 4
_cell_length_a 11.0563(12)
_cell_length_b 11.1805(12)
_cell_length_c 12.0711(12)
_cell_measurement_reflns_used 2531
_cell_measurement_temperature 120.00(11)
_cell_measurement_theta_max 25.0900
_cell_measurement_theta_min 3.0750
_cell_volume 1375.0(3)
_computing_cell_refinement
;
CrysAlisPro, Agilent Technologies,
Version 1.171.36.32 (release 02-08-2013 CrysAlis171 .NET)
(compiled Aug  2 2013,16:46:58)
;
_computing_data_collection
;
CrysAlisPro, Agilent Technologies,
Version 1.171.36.32 (release 02-08-2013 CrysAlis171 .NET)
(compiled Aug  2 2013,16:46:58)
;
_computing_data_reduction
;
CrysAlisPro, Agilent Technologies,
Version 1.171.36.32 (release 02-08-2013 CrysAlis171 .NET)
(compiled Aug  2 2013,16:46:58)
;
_computing_molecular_graphics 'Olex2 (Dolomanov et al., 2009)'
_computing_publication_material 'Olex2 (Dolomanov et al., 2009)'
_computing_structure_refinement 'ShelXL (Sheldrick, 2015)'
_computing_structure_solution
;
Superflip (Palatinus & Chapuis, 2007;Palatinus & van der Lee, 2008;
Palatinus et al., 2012)
;
_diffrn_ambient_environment N~2~
_diffrn_ambient_temperature 120.00(11)
_diffrn_detector 'CCD plate'
_diffrn_detector_area_resol_mean 5.3095
_diffrn_detector_type Atlas
_diffrn_measured_fraction_theta_full 0.999
_diffrn_measured_fraction_theta_max 0.862
_diffrn_measurement_details
;
  1 omega  -33.00   -6.00   1.0000    5.0000
omega____ theta____ kappa____ phi______ frames
    -       12.9509  -37.0000   60.0000 27

  2 omega   30.00   78.00   1.0000    5.0000
omega____ theta____ kappa____ phi______ frames
    -       12.9509   37.0000   90.0000 48

  3 omega   15.00   75.00   1.0000    5.0000
omega____ theta____ kappa____ phi______ frames
    -       12.9509   57.0000  -60.0000 60

  4 omega   -9.00   76.00   1.0000    5.0000
omega____ theta____ kappa____ phi______ frames
    -       12.9509   57.0000   28.0000 85

  5 omega    2.00   81.00   1.0000    5.0000
omega____ theta____ kappa____ phi______ frames
    -       12.9509   57.0000  150.0000 79

  6 omega  -11.00   69.00   1.0000    5.0000
omega____ theta____ kappa____ phi______ frames
    -       12.9509   57.0000 -120.0000 80
;
_diffrn_measurement_device 'four-circle diffractometer'
_diffrn_measurement_device_type 'SuperNova, Dual, Cu at zero, Atlas'
_diffrn_measurement_method '\w scans'
_diffrn_orient_matrix_UB_11 -0.0243131000
_diffrn_orient_matrix_UB_12 0.0423816000
_diffrn_orient_matrix_UB_13 -0.0307142000
_diffrn_orient_matrix_UB_21 -0.0494501000
_diffrn_orient_matrix_UB_22 -0.0043436000
_diffrn_orient_matrix_UB_23 0.0288530000
_diffrn_orient_matrix_UB_31 0.0411708000
_diffrn_orient_matrix_UB_32 0.0516897000
_diffrn_orient_matrix_UB_33 0.0453822000
_diffrn_radiation_monochromator mirror
_diffrn_radiation_probe x-ray
_diffrn_radiation_type MoK\a
_diffrn_radiation_wavelength 0.71073
_diffrn_reflns_av_R_equivalents 0.0930
_diffrn_reflns_av_unetI/netI 0.1708
_diffrn_reflns_limit_h_max 15
_diffrn_reflns_limit_h_min -16
_diffrn_reflns_limit_k_max 14
_diffrn_reflns_limit_k_min -14
_diffrn_reflns_limit_l_max 13
_diffrn_reflns_limit_l_min -16
_diffrn_reflns_number 15553
_diffrn_reflns_theta_full 26.00
_diffrn_reflns_theta_max 31.21
_diffrn_reflns_theta_min 2.89
_diffrn_source 'SuperNova (Mo) X-ray Source'
_exptl_absorpt_coefficient_mu 3.205
_exptl_absorpt_correction_T_max 1.00000
_exptl_absorpt_correction_T_min 0.95974
_exptl_absorpt_correction_type multi-scan
_exptl_absorpt_process_details
;
CrysAlisPro, Agilent Technologies,
Version 1.171.36.32 (release 02-08-2013 CrysAlis171 .NET)
(compiled Aug  2 2013,16:46:58)
Empirical absorption correction using spherical harmonics,
 implemented in SCALE3 ABSPACK scaling algorithm.
;
_exptl_crystal_colour colourless
_exptl_crystal_colour_primary colourless
_exptl_crystal_density_diffrn 1.718
_exptl_crystal_density_method 'not measured'
_exptl_crystal_description block
_exptl_crystal_F_000 704
_exptl_crystal_size_max 0.2673
_exptl_crystal_size_mid 0.1112
_exptl_crystal_size_min 0.0797
_refine_diff_density_max 2.020
_refine_diff_density_min -0.685
_refine_diff_density_rms 0.172
_refine_ls_extinction_method none
_refine_ls_goodness_of_fit_ref 1.025
_refine_ls_hydrogen_treatment constr
_refine_ls_matrix_type full
_refine_ls_number_parameters 348
_refine_ls_number_reflns 7696
_refine_ls_number_restraints 0
_refine_ls_restrained_S_all 1.025
_refine_ls_R_factor_all 0.1488
_refine_ls_R_factor_gt 0.0758
_refine_ls_shift/su_max 0.001
_refine_ls_shift/su_mean 0.000
_refine_ls_structure_factor_coef Fsqd
_refine_ls_weighting_details 'calc w=1/[\s^2^(Fo^2^)+(0.0205P)^2^+0.0000P] where P=(Fo^2^+2Fc^2^)/3'
_refine_ls_weighting_scheme calc
_refine_ls_wR_factor_gt 0.1163
_refine_ls_wR_factor_ref 0.1500
_reflns_number_gt 4341
_reflns_number_total 7696
_reflns_threshold_expression >2sigma(I)
_cod_data_source_file c6gc01601d10.cif
_cod_data_source_block mrc213
_cod_depositor_comments 'Adding full bibliography for 7225942--7225950.cif.'
_cod_original_cell_volume 1375.0(2)
_cod_database_code 7225948
_chemical_oxdiff_formula 'C48 H36 Br4 Cl4 F12 N8'
_reflns_odcompleteness_completeness 99.84
_reflns_odcompleteness_iscentric 1
_reflns_odcompleteness_theta 28.22
_olex2_refinement_description
;
1. Fixed Uiso
 At 1.2 times of:
  All C(H) groups, All C(H,H) groups
 At 1.5 times of:
  All C(H,H,H) groups
2.a Secondary CH2 refined with riding coordinates:
 C14(H14A,H14B), C2(H2A,H2B)
2.b Aromatic/amide H refined with riding coordinates:
 C7(H7), C15(H15), C23(H23), C19(H19), C20(H20), C8(H8), C3(H3), C11(H11)
2.c X=CH2 refined with riding coordinates:
 C4(H4A,H4B), C16(H16A,H16B)
2.d Idealised Me refined as rotating group:
 C6(H6A,H6B,H6C), C18(H18A,H18B,H18C)
;
_olex2_date_sample_data_collection 2015-05-06
_olex2_submission_special_instructions 'No special instructions were received'

loop_
_space_group_symop_id
_space_group_symop_operation_xyz
1 'x, y, z'
2 '-x, -y, -z'

loop_
_atom_site_label
_atom_site_type_symbol
_atom_site_fract_x
_atom_site_fract_y
_atom_site_fract_z
_atom_site_U_iso_or_equiv
_atom_site_adp_type
_atom_site_occupancy
_atom_site_calc_flag
_atom_site_site_symmetry_order
_atom_site_refinement_flags_posn
_atom_site_refinement_flags_adp
_atom_site_refinement_flags_occupancy
Br3 Br 0.0000 0.5000 0.5000 0.0222(2) Uani 1 d 2 S T P
Br2 Br 0.0000 0.5000 1.0000 0.0224(2) Uani 1 d 2 S T P
Br1 Br -0.26818(6) 0.93742(5) 1.14086(5) 0.02160(16) Uani 1 d 1 . . .
Cl2 Cl 0.11223(14) 0.92453(13) 1.14891(12) 0.0248(3) Uani 1 d 1 . . .
Cl1 Cl -0.10652(15) 0.88845(14) 1.60625(13) 0.0264(4) Uani 1 d 1 . . .
F4 F -0.3192(3) 0.7738(4) 0.7628(4) 0.0457(11) Uani 1 d 1 . . .
F5 F -0.3059(3) 0.5917(4) 0.6890(3) 0.0427(11) Uani 1 d 1 . . .
F2 F 0.3902(4) 0.9823(3) 1.5599(4) 0.0472(11) Uani 1 d 1 . . .
F6 F -0.3367(3) 0.6273(3) 0.8580(3) 0.0332(9) Uani 1 d 1 . . .
F3 F 0.3675(4) 0.8249(5) 1.6414(4) 0.0561(13) Uani 1 d 1 . . .
F1 F 0.3884(3) 0.8029(4) 1.4670(3) 0.0422(10) Uani 1 d 1 . . .
N2 N -0.1998(5) 0.7261(4) 1.3337(4) 0.0206(11) Uani 1 d 1 . . .
C6 C -0.3206(6) 0.5976(5) 1.1307(5) 0.0271(15) Uani 1 d 1 . . .
H6A H -0.3841 0.5458 1.1589 0.041 Uiso 1 calc 1 GR . .
H6B H -0.3018 0.5462 1.0692 0.041 Uiso 1 calc 1 GR . .
H6C H -0.3538 0.6619 1.1014 0.041 Uiso 1 calc 1 GR . .
N4 N 0.2644(4) 0.8075(4) 0.9753(4) 0.0157(10) Uani 1 d 1 . . .
N1 N 0.0007(5) 0.7325(4) 1.3380(4) 0.0206(11) Uani 1 d 1 . . .
C4 C -0.3519(6) 0.5328(6) 1.4178(5) 0.0284(15) Uani 1 d 1 . . .
H4A H -0.2733 0.5256 1.4067 0.034 Uiso 1 calc 1 R . .
H4B H -0.4035 0.4697 1.4425 0.034 Uiso 1 calc 1 R . .
N3 N 0.0816(4) 0.7181(4) 0.8376(4) 0.0151(10) Uani 1 d 1 . . .
C16 C 0.3349(6) 0.6973(6) 1.1712(5) 0.0291(15) Uani 1 d 1 . . .
H16A H 0.2749 0.6459 1.1032 0.035 Uiso 1 calc 1 R . .
H16B H 0.3571 0.6642 1.2366 0.035 Uiso 1 calc 1 R . .
C18 C 0.4252(5) 0.7422(5) 0.8790(5) 0.0242(14) Uani 1 d 1 . . .
H18A H 0.4737 0.8252 0.8776 0.036 Uiso 1 calc 1 GR . .
H18B H 0.4229 0.6831 0.8113 0.036 Uiso 1 calc 1 GR . .
H18C H 0.4658 0.7184 0.9481 0.036 Uiso 1 calc 1 GR . .
C22 C -0.2712(6) 0.6788(6) 0.7880(5) 0.0266(15) Uani 1 d 1 . . .
C12 C -0.0168(6) 0.8405(5) 1.5186(5) 0.0183(13) Uani 1 d 1 . . .
C17 C 0.2912(5) 0.7420(5) 0.8790(5) 0.0183(13) Uani 1 d 1 . . .
C7 C -0.0773(6) 0.6604(5) 1.2299(5) 0.0220(14) Uani 1 d 1 . . .
H7 H -0.0500 0.6215 1.1703 0.026 Uiso 1 calc 1 R . .
C5 C -0.2002(6) 0.6576(5) 1.2276(5) 0.0218(14) Uani 1 d 1 . . .
C9 C 0.1893(5) 0.8264(5) 1.4918(5) 0.0191(13) Uani 1 d 1 . . .
C14 C 0.3654(5) 0.8858(5) 1.0801(5) 0.0201(13) Uani 1 d 1 . . .
H14A H 0.3400 0.9596 1.1081 0.024 Uiso 1 calc 1 R . .
H14B H 0.4455 0.9149 1.0595 0.024 Uiso 1 calc 1 R . .
C24 C 0.0515(5) 0.8325(5) 1.0081(5) 0.0176(12) Uani 1 d 1 . . .
C15 C 0.3888(5) 0.8177(6) 1.1748(5) 0.0233(14) Uani 1 d 1 . . .
H15 H 0.4481 0.8646 1.2450 0.028 Uiso 1 calc 1 R . .
C23 C -0.0778(5) 0.7998(5) 0.9560(5) 0.0214(13) Uani 1 d 1 . . .
H23 H -0.1325 0.8294 0.9942 0.026 Uiso 1 calc 1 R . .
C19 C 0.1790(5) 0.6879(5) 0.7951(5) 0.0166(12) Uani 1 d 1 . . .
H19 H 0.1688 0.6391 0.7220 0.020 Uiso 1 calc 1 R . .
C20 C -0.0490(5) 0.6802(5) 0.7841(5) 0.0168(12) Uani 1 d 1 . . .
H20 H -0.0826 0.6285 0.7095 0.020 Uiso 1 calc 1 R . .
C8 C 0.1308(6) 0.7590(5) 1.3813(5) 0.0217(13) Uani 1 d 1 . . .
H8 H 0.1797 0.7309 1.3352 0.026 Uiso 1 calc 1 R . .
C3 C -0.3903(6) 0.6325(6) 1.3985(5) 0.0304(15) Uani 1 d 1 . . .
H3 H -0.4697 0.6350 1.4109 0.036 Uiso 1 calc 1 R . .
C13 C 0.1354(5) 0.7924(5) 0.9491(5) 0.0157(12) Uani 1 d 1 . . .
C2 C -0.3195(5) 0.7428(6) 1.3585(5) 0.0237(14) Uani 1 d 1 . . .
H2A H -0.3761 0.7534 1.2885 0.028 Uiso 1 calc 1 R . .
H2B H -0.2982 0.8190 1.4184 0.028 Uiso 1 calc 1 R . .
C10 C 0.3335(6) 0.8587(6) 1.5406(6) 0.0318(16) Uani 1 d 1 . . .
C21 C -0.1285(5) 0.7201(5) 0.8429(5) 0.0186(12) Uani 1 d 1 . . .
C1 C -0.0781(6) 0.7699(5) 1.4029(5) 0.0195(13) Uani 1 d 1 . . .
C11 C 0.1153(6) 0.8692(5) 1.5632(5) 0.0219(14) Uani 1 d 1 . . .
H11 H 0.1559 0.9160 1.6391 0.026 Uiso 1 calc 1 R . .

loop_
_atom_site_aniso_label
_atom_site_aniso_U_11
_atom_site_aniso_U_22
_atom_site_aniso_U_33
_atom_site_aniso_U_23
_atom_site_aniso_U_13
_atom_site_aniso_U_12
Br3 0.0267(5) 0.0168(4) 0.0177(4) 0.0014(3) 0.0003(3) 0.0037(3)
Br2 0.0340(5) 0.0161(4) 0.0217(5) 0.0044(3) 0.0150(4) 0.0085(4)
Br1 0.0235(3) 0.0189(3) 0.0204(3) 0.0028(2) 0.0047(2) 0.0047(2)
Cl2 0.0323(9) 0.0245(8) 0.0155(7) -0.0031(6) 0.0060(6) 0.0096(6)
Cl1 0.0343(9) 0.0299(8) 0.0201(8) 0.0026(6) 0.0142(6) 0.0138(7)
F4 0.024(2) 0.050(3) 0.066(3) 0.027(2) 0.004(2) 0.0143(19)
F5 0.021(2) 0.066(3) 0.028(2) -0.0095(19) 0.0035(16) 0.0039(18)
F2 0.028(2) 0.031(2) 0.068(3) -0.005(2) 0.010(2) -0.0042(17)
F6 0.023(2) 0.047(2) 0.029(2) 0.0123(17) 0.0114(16) 0.0035(17)
F3 0.034(2) 0.099(4) 0.043(3) 0.036(3) 0.008(2) 0.022(2)
F1 0.029(2) 0.049(2) 0.046(3) -0.0045(19) 0.0116(18) 0.0148(19)
N2 0.025(3) 0.020(3) 0.018(3) 0.003(2) 0.008(2) 0.006(2)
C6 0.041(4) 0.018(3) 0.021(3) 0.006(2) 0.007(3) 0.007(3)
N4 0.015(2) 0.018(2) 0.011(2) -0.0001(18) 0.0023(18) 0.0018(19)
N1 0.028(3) 0.017(3) 0.021(3) 0.005(2) 0.014(2) 0.006(2)
C4 0.035(4) 0.026(4) 0.027(4) 0.012(3) 0.015(3) 0.004(3)
N3 0.010(2) 0.014(2) 0.016(2) -0.0012(18) 0.0003(18) -0.0004(18)
C16 0.026(4) 0.038(4) 0.024(4) 0.011(3) 0.003(3) 0.013(3)
C18 0.022(3) 0.027(3) 0.024(3) 0.001(3) 0.009(3) 0.009(3)
C22 0.023(3) 0.038(4) 0.017(3) 0.002(3) 0.006(3) 0.009(3)
C12 0.029(3) 0.011(3) 0.017(3) 0.003(2) 0.010(2) 0.006(2)
C17 0.019(3) 0.019(3) 0.017(3) 0.002(2) 0.007(2) 0.004(2)
C7 0.036(4) 0.018(3) 0.013(3) 0.000(2) 0.009(3) 0.009(3)
C5 0.038(4) 0.018(3) 0.008(3) 0.000(2) 0.007(3) 0.005(3)
C9 0.022(3) 0.014(3) 0.025(3) 0.008(2) 0.010(3) 0.006(2)
C14 0.017(3) 0.017(3) 0.021(3) -0.002(2) -0.001(2) 0.005(2)
C24 0.022(3) 0.015(3) 0.015(3) 0.002(2) 0.007(2) 0.004(2)
C15 0.020(3) 0.030(4) 0.014(3) -0.002(2) -0.001(2) 0.005(3)
C23 0.022(3) 0.014(3) 0.036(4) 0.010(2) 0.016(3) 0.010(2)
C19 0.018(3) 0.015(3) 0.019(3) 0.005(2) 0.010(2) 0.004(2)
C20 0.016(3) 0.016(3) 0.017(3) 0.005(2) 0.003(2) 0.005(2)
C8 0.024(3) 0.021(3) 0.028(3) 0.011(2) 0.015(3) 0.008(3)
C3 0.026(4) 0.041(4) 0.032(4) 0.016(3) 0.016(3) 0.013(3)
C13 0.018(3) 0.010(3) 0.017(3) 0.002(2) 0.005(2) 0.000(2)
C2 0.021(3) 0.031(4) 0.021(3) 0.004(3) 0.005(3) 0.014(3)
C10 0.034(4) 0.030(4) 0.038(4) 0.010(3) 0.017(3) 0.013(3)
C21 0.020(3) 0.022(3) 0.017(3) 0.007(2) 0.006(2) 0.011(2)
C1 0.024(3) 0.016(3) 0.020(3) 0.003(2) 0.010(3) 0.007(2)
C11 0.032(4) 0.017(3) 0.011(3) -0.001(2) 0.004(3) 0.002(3)

loop_
_atom_type_symbol
_atom_type_description
_atom_type_scat_dispersion_real
_atom_type_scat_dispersion_imag
_atom_type_scat_source
C C 0.0033 0.0016 'International Tables Vol C Tables 4.2.6.8 and 6.1.1.4'
H H 0.0000 0.0000 'International Tables Vol C Tables 4.2.6.8 and 6.1.1.4'
Br Br -0.2901 2.4595 'International Tables Vol C Tables 4.2.6.8 and 6.1.1.4'
Cl Cl 0.1484 0.1585 'International Tables Vol C Tables 4.2.6.8 and 6.1.1.4'
F F 0.0171 0.0103 'International Tables Vol C Tables 4.2.6.8 and 6.1.1.4'
N N 0.0061 0.0033 'International Tables Vol C Tables 4.2.6.8 and 6.1.1.4'

loop_
_exptl_crystal_face_index_h
_exptl_crystal_face_index_k
_exptl_crystal_face_index_l
_exptl_crystal_face_perp_dist
_exptl_oxdiff_crystal_face_indexfrac_h
_exptl_oxdiff_crystal_face_indexfrac_k
_exptl_oxdiff_crystal_face_indexfrac_l
_exptl_oxdiff_crystal_face_x
_exptl_oxdiff_crystal_face_y
_exptl_oxdiff_crystal_face_z
-4 16 -3 0.0559 -4.3156 15.7500 -2.5106 0.8495 0.0726 0.5225
12 3 4 0.0279 12.3444 2.5378 3.5308 -0.3010 -0.5196 0.7996
6 -16 3 0.0352 5.9644 -15.5410 2.9921 -0.8956 -0.1411 -0.4220
-13 -1 -4 0.0650 -12.8623 -1.0030 -3.8048 0.3871 0.5306 -0.7541
7 -13 -8 0.0722 7.3955 -12.5595 -7.8156 -0.4720 -0.5367 -0.6994
10 -9 9 0.0374 9.9210 -9.1720 9.3180 -0.9161 -0.1819 0.3572
-9 14 4 0.0282 -9.2586 13.6551 4.4489 0.6672 0.5269 0.5265
-8 6 -12 0.0384 -8.1331 5.8153 -12.0338 0.8138 0.0297 -0.5804

loop_
_geom_angle_atom_site_label_1
_geom_angle_atom_site_label_2
_geom_angle_atom_site_label_3
_geom_angle
C5 N2 C2 122.1(5)
C1 N2 C5 109.2(5)
C1 N2 C2 128.7(5)
H6A C6 H6B 109.5
H6A C6 H6C 109.5
H6B C6 H6C 109.5
C5 C6 H6A 109.5
C5 C6 H6B 109.5
C5 C6 H6C 109.5
C17 N4 C14 123.4(5)
C13 N4 C17 108.3(4)
C13 N4 C14 128.2(4)
C7 N1 C1 108.6(5)
C8 N1 C7 128.2(5)
C8 N1 C1 123.1(5)
H4A C4 H4B 120.0
C3 C4 H4A 120.0
C3 C4 H4B 120.0
C20 N3 C19 128.0(5)
C20 N3 C13 122.9(5)
C13 N3 C19 109.0(4)
H16A C16 H16B 120.0
C15 C16 H16A 120.0
C15 C16 H16B 120.0
H18A C18 H18B 109.5
H18A C18 H18C 109.5
H18B C18 H18C 109.5
C17 C18 H18A 109.5
C17 C18 H18B 109.5
C17 C18 H18C 109.5
F4 C22 F6 105.7(5)
F4 C22 C21 113.2(5)
F5 C22 F4 106.9(5)
F5 C22 F6 106.1(5)
F5 C22 C21 112.5(5)
F6 C22 C21 112.0(5)
C1 C12 Cl1 120.6(4)
C11 C12 Cl1 119.1(4)
C11 C12 C1 120.3(5)
N4 C17 C18 121.7(5)
C19 C17 N4 108.3(5)
C19 C17 C18 130.0(5)
N1 C7 H7 126.6
C5 C7 N1 106.8(5)
C5 C7 H7 126.6
N2 C5 C6 122.6(6)
C7 C5 N2 108.6(5)
C7 C5 C6 128.8(5)
C8 C9 C10 120.4(5)
C8 C9 C11 120.6(5)
C11 C9 C10 119.0(5)
N4 C14 H14A 109.0
N4 C14 H14B 109.0
N4 C14 C15 112.8(5)
H14A C14 H14B 107.8
C15 C14 H14A 109.0
C15 C14 H14B 109.0
C23 C24 Cl2 119.0(4)
C23 C24 C13 120.7(5)
C13 C24 Cl2 120.3(4)
C16 C15 C14 127.4(5)
C16 C15 H15 116.3
C14 C15 H15 116.3
C24 C23 H23 120.4
C24 C23 C21 119.2(5)
C21 C23 H23 120.4
N3 C19 H19 126.4
C17 C19 N3 107.3(5)
C17 C19 H19 126.4
N3 C20 H20 120.9
C21 C20 N3 118.3(5)
C21 C20 H20 120.9
N1 C8 H8 120.2
C9 C8 N1 119.6(5)
C9 C8 H8 120.2
C4 C3 H3 116.5
C4 C3 C2 127.0(6)
C2 C3 H3 116.5
N4 C13 N3 107.1(4)
N4 C13 C24 135.1(5)
N3 C13 C24 117.8(5)
N2 C2 C3 112.4(5)
N2 C2 H2A 109.1
N2 C2 H2B 109.1
C3 C2 H2A 109.1
C3 C2 H2B 109.1
H2A C2 H2B 107.9
F2 C10 F1 105.8(5)
F2 C10 C9 111.9(5)
F3 C10 F2 106.8(6)
F3 C10 F1 107.4(6)
F3 C10 C9 112.4(5)
F1 C10 C9 112.0(5)
C23 C21 C22 119.3(5)
C20 C21 C22 119.6(5)
C20 C21 C23 121.1(5)
N2 C1 N1 106.7(5)
N2 C1 C12 136.0(5)
N1 C1 C12 117.3(5)
C12 C11 C9 119.1(5)
C12 C11 H11 120.4
C9 C11 H11 120.4

loop_
_geom_bond_atom_site_label_1
_geom_bond_atom_site_label_2
_geom_bond_distance
Cl2 C24 1.733(5)
Cl1 C12 1.719(6)
F4 C22 1.339(7)
F5 C22 1.332(6)
F2 C10 1.333(7)
F6 C22 1.343(7)
F3 C10 1.327(7)
F1 C10 1.344(7)
N2 C5 1.385(7)
N2 C2 1.469(7)
N2 C1 1.338(7)
C6 H6A 0.9600
C6 H6B 0.9600
C6 H6C 0.9600
C6 C5 1.485(8)
N4 C17 1.406(7)
N4 C14 1.467(6)
N4 C13 1.350(7)
N1 C7 1.387(7)
N1 C8 1.354(7)
N1 C1 1.391(7)
C4 H4A 0.9300
C4 H4B 0.9300
C4 C3 1.318(9)
N3 C19 1.384(6)
N3 C20 1.369(6)
N3 C13 1.380(6)
C16 H16A 0.9300
C16 H16B 0.9300
C16 C15 1.325(8)
C18 H18A 0.9600
C18 H18B 0.9600
C18 H18C 0.9600
C18 C17 1.481(7)
C22 C21 1.490(8)
C12 C1 1.415(7)
C12 C11 1.373(8)
C17 C19 1.343(7)
C7 H7 0.9300
C7 C5 1.345(8)
C9 C8 1.351(8)
C9 C10 1.499(8)
C9 C11 1.423(8)
C14 H14A 0.9700
C14 H14B 0.9700
C14 C15 1.477(8)
C24 C23 1.355(8)
C24 C13 1.405(7)
C15 H15 0.9300
C23 H23 0.9300
C23 C21 1.417(8)
C19 H19 0.9300
C20 H20 0.9300
C20 C21 1.361(7)
C8 H8 0.9300
C3 H3 0.9300
C3 C2 1.504(8)
C2 H2A 0.9700
C2 H2B 0.9700
C11 H11 0.9300

loop_
_geom_torsion_atom_site_label_1
_geom_torsion_atom_site_label_2
_geom_torsion_atom_site_label_3
_geom_torsion_atom_site_label_4
_geom_torsion
Cl2 C24 C23 C21 -177.3(4)
Cl2 C24 C13 N4 0.2(10)
Cl2 C24 C13 N3 179.3(4)
Cl1 C12 C1 N2 1.1(10)
Cl1 C12 C1 N1 -178.8(4)
Cl1 C12 C11 C9 178.2(4)
F4 C22 C21 C23 67.0(7)
F4 C22 C21 C20 -113.4(6)
F5 C22 C21 C23 -171.8(5)
F5 C22 C21 C20 7.9(8)
F6 C22 C21 C23 -52.4(7)
F6 C22 C21 C20 127.2(6)
N4 C17 C19 N3 -0.2(6)
N4 C14 C15 C16 3.9(9)
N1 C7 C5 N2 -0.6(6)
N1 C7 C5 C6 177.4(6)
C4 C3 C2 N2 3.9(9)
N3 C20 C21 C22 -179.0(5)
N3 C20 C21 C23 0.6(8)
C18 C17 C19 N3 -178.7(6)
C17 N4 C14 C15 -96.1(6)
C17 N4 C13 N3 0.1(6)
C17 N4 C13 C24 179.2(6)
C7 N1 C8 C9 -176.7(6)
C7 N1 C1 N2 -2.6(6)
C7 N1 C1 C12 177.4(5)
C5 N2 C2 C3 83.3(7)
C5 N2 C1 N1 2.2(6)
C5 N2 C1 C12 -177.8(7)
C14 N4 C17 C18 3.3(8)
C14 N4 C17 C19 -175.4(5)
C14 N4 C13 N3 175.2(5)
C14 N4 C13 C24 -5.6(10)
C24 C23 C21 C22 176.9(5)
C24 C23 C21 C20 -2.7(9)
C23 C24 C13 N4 -179.7(6)
C23 C24 C13 N3 -0.7(8)
C19 N3 C20 C21 179.1(5)
C19 N3 C13 N4 -0.2(6)
C19 N3 C13 C24 -179.5(5)
C20 N3 C19 C17 -177.6(5)
C20 N3 C13 N4 177.8(5)
C20 N3 C13 C24 -1.5(8)
C8 N1 C7 C5 178.1(5)
C8 N1 C1 N2 -179.0(5)
C8 N1 C1 C12 1.0(8)
C8 C9 C10 F2 112.5(6)
C8 C9 C10 F3 -127.2(6)
C8 C9 C10 F1 -6.1(8)
C8 C9 C11 C12 0.3(9)
C13 N4 C17 C18 178.7(5)
C13 N4 C17 C19 0.1(6)
C13 N4 C14 C15 89.4(7)
C13 N3 C19 C17 0.3(6)
C13 N3 C20 C21 1.5(8)
C13 C24 C23 C21 2.6(8)
C2 N2 C5 C6 0.9(9)
C2 N2 C5 C7 179.1(5)
C2 N2 C1 N1 -177.9(5)
C2 N2 C1 C12 2.1(11)
C10 C9 C8 N1 -178.9(5)
C10 C9 C11 C12 179.6(5)
C1 N2 C5 C6 -179.2(5)
C1 N2 C5 C7 -1.0(7)
C1 N2 C2 C3 -96.5(7)
C1 N1 C7 C5 1.9(6)
C1 N1 C8 C9 -1.0(8)
C1 C12 C11 C9 -0.4(8)
C11 C12 C1 N2 179.7(6)
C11 C12 C1 N1 -0.3(8)
C11 C9 C8 N1 0.3(8)
C11 C9 C10 F2 -66.7(7)
C11 C9 C10 F3 53.5(8)
C11 C9 C10 F1 174.6(5)
